data_1501625
loop_
_publ_author_name
'Philippe Brunet'
'Eric Demers'
'Thierry Maris'
'Gary D. Enright'
'James D. Wuest'

_publ_section_title
;
 Designing Permeable Molecular Crystals That React with External Agents To
 Give Crystalline Products
;
_journal_name_full 'Angewandte Chemie International Edition'
_journal_page_first 5303
_journal_page_last 5306
_journal_paper_doi 10.1002/anie.200352252
_journal_volume 42
_journal_year 2003
_chemical_formula_moiety '0.40 (C69 H100 N24 S8) 0.60(C61 H28 N24)'
_chemical_formula_sum 'C64.2 H80.8 N24 S3.2'
_chemical_name_systematic
;
 ?
;
_space_group_IT_number 88
_symmetry_cell_setting tetragonal
_symmetry_space_group_name_Hall '-I 4ad'
_symmetry_space_group_name_H-M 'I 41/a :2'
_atom_sites_solution_hydrogens geom
_atom_sites_solution_primary direct
_atom_sites_solution_secondary difmap
_audit_creation_method SHELXL-97
_cell_angle_alpha 90.00
_cell_angle_beta 90.00
_cell_angle_gamma 90.00
_cell_formula_units_Z 4
_cell_length_a 20.988(2)
_cell_length_b 20.988(2)
_cell_length_c 16.816(3)
_cell_measurement_temperature 173(2)
_cell_volume 7407.4(17)
_computing_cell_refinement 'Smart (Bruker, 1999)'
_computing_data_collection 'Smart (Bruker, 1999)'
_computing_data_reduction 'Saint (Bruker, 1999)'
_computing_molecular_graphics 'XP (Sheldrick, 1997)'
_computing_publication_material 'Platon (Spek, 1999)'
_computing_structure_refinement 'SHELXL-97 (Sheldrick, 1997)'
_computing_structure_solution 'SHELXS-97 (Sheldrick, 1990)'
_diffrn_ambient_temperature 173(2)
_diffrn_measured_fraction_theta_full 0.998
_diffrn_measured_fraction_theta_max 0.998
_diffrn_measurement_device_type 'Bruker Smart 1K'
_diffrn_radiation_monochromator graphite
_diffrn_radiation_source 'fine-focus sealed tube'
_diffrn_radiation_type MoK\a
_diffrn_radiation_wavelength 0.71073
_diffrn_reflns_av_R_equivalents 0.2328
_diffrn_reflns_av_sigmaI/netI 0.1244
_diffrn_reflns_limit_h_max 21
_diffrn_reflns_limit_h_min -21
_diffrn_reflns_limit_k_max 21
_diffrn_reflns_limit_k_min -21
_diffrn_reflns_limit_l_max 16
_diffrn_reflns_limit_l_min -16
_diffrn_reflns_number 17939
_diffrn_reflns_theta_full 20.99
_diffrn_reflns_theta_max 20.99
_diffrn_reflns_theta_min 1.55
_exptl_absorpt_coefficient_mu 0.301
_exptl_absorpt_correction_T_max 0.9763
_exptl_absorpt_correction_T_min 0.9422
_exptl_crystal_colour Colourless
_exptl_crystal_density_diffrn 1.365
_exptl_crystal_density_method 'not measured'
_exptl_crystal_F_000 3240
_exptl_crystal_size_max 0.20
_exptl_crystal_size_mid 0.15
_exptl_crystal_size_min 0.08
_refine_diff_density_max 0.620
_refine_diff_density_min -0.570
_refine_diff_density_rms 0.094
_refine_ls_extinction_method none
_refine_ls_goodness_of_fit_ref 1.306
_refine_ls_hydrogen_treatment mixed
_refine_ls_matrix_type full
_refine_ls_number_parameters 214
_refine_ls_number_reflns 1976
_refine_ls_number_restraints 45
_refine_ls_restrained_S_all 1.299
_refine_ls_R_factor_all 0.2324
_refine_ls_R_factor_gt 0.1210
_refine_ls_shift/su_max 0.524
_refine_ls_shift/su_mean 0.038
_refine_ls_structure_factor_coef Fsqd
_refine_ls_weighting_details 'calc w=1/[\s^2^(Fo^2^)+(0.1700P)^2^+0.0000P] where P=(Fo^2^+2Fc^2^)/3'
_refine_ls_weighting_scheme calc
_refine_ls_wR_factor_gt 0.3330
_refine_ls_wR_factor_ref 0.3894
_reflns_number_gt 865
_reflns_number_total 1976
_reflns_threshold_expression >2sigma(I)
_cod_data_source_file deposit.cif
_cod_data_source_block Jiw301
_cod_original_cell_volume 7407.6(16)
_cod_original_sg_symbol_H-M I41/a
_cod_database_code 1501625

loop_
_symmetry_equiv_pos_as_xyz
'x, y, z'
'-x+1/2, -y, z+1/2'
'-y+3/4, x+1/4, z+1/4'
'y+3/4, -x+3/4, z+3/4'
'x+1/2, y+1/2, z+1/2'
'-x+1, -y+1/2, z+1'
'-y+5/4, x+3/4, z+3/4'
'y+5/4, -x+5/4, z+5/4'
'-x, -y, -z'
'x-1/2, y, -z-1/2'
'y-3/4, -x-1/4, -z-1/4'
'-y-3/4, x-3/4, -z-3/4'
'-x+1/2, -y+1/2, -z+1/2'
'x, y+1/2, -z'
'y-1/4, -x+1/4, -z+1/4'
'-y-1/4, x-1/4, -z-1/4'

loop_
_atom_site_label
_atom_site_type_symbol
_atom_site_fract_x
_atom_site_fract_y
_atom_site_fract_z
_atom_site_U_iso_or_equiv
_atom_site_adp_type
_atom_site_occupancy
_atom_site_symmetry_multiplicity
_atom_site_calc_flag
_atom_site_refinement_flags
_atom_site_disorder_assembly
_atom_site_disorder_group
C1 C 0.0000 0.7500 -0.1250 0.053(2) Uani 1 4 d S . .
C2 C 0.04334(13) 0.71366(14) -0.06685(17) 0.0481(10) Uani 1 1 d . . .
C3 C 0.01798(14) 0.67317(15) -0.01194(16) 0.0567(11) Uani 1 1 d . . .
H3 H -0.0265 0.6649 -0.0141 0.068 Uiso 1 1 calc R . .
C4 C 0.05265(14) 0.64393(14) 0.04562(17) 0.0548(11) Uani 1 1 d . . .
H4 H 0.0325 0.6157 0.0819 0.066 Uiso 1 1 calc R . .
C5 C 0.11799(14) 0.65550(14) 0.05123(18) 0.0544(11) Uani 1 1 d . . .
C6 C 0.14540(15) 0.69572(16) -0.00338(18) 0.0672(12) Uani 1 1 d . . .
H6 H 0.1899 0.7040 -0.0015 0.081 Uiso 1 1 calc R . .
C7 C 0.10762(15) 0.72451(15) -0.06185(18) 0.0621(12) Uani 1 1 d . . .
H7 H 0.1271 0.7524 -0.0991 0.075 Uiso 1 1 calc R . .
N8 N 0.15705(11) 0.62935(13) 0.11070(13) 0.0602(9) Uani 1 1 d . . .
H8 H 0.1982 0.6320 0.1014 0.072 Uiso 1 1 calc . . .
C9 C 0.14114(15) 0.60055(14) 0.18036(17) 0.0541(11) Uani 1 1 d . . .
N10 N 0.08081(11) 0.60058(11) 0.20489(14) 0.0552(9) Uani 1 1 d . . .
C11 C 0.07291(14) 0.57071(14) 0.27516(18) 0.0561(11) Uani 1 1 d . . .
N12 N 0.11756(12) 0.54392(11) 0.31955(14) 0.0574(9) Uani 1 1 d . . .
C13 C 0.17669(15) 0.55018(15) 0.28893(19) 0.0608(11) Uani 1 1 d . . .
N14 N 0.19267(12) 0.57625(12) 0.22001(15) 0.0611(9) Uani 1 1 d . . .
N20 N 0.01347(13) 0.56882(14) 0.30154(15) 0.0782(10) Uani 1 1 d . . .
H20 H -0.0162 0.5845 0.2702 0.094 Uiso 1 1 calc . . .
C21 C -0.0065(2) 0.54376(18) 0.3760(2) 0.1098(18) Uani 1 1 d D . .
H21A H 0.0277 0.5161 0.3971 0.132 Uiso 1 1 calc R . .
H21B H -0.0445 0.5167 0.3672 0.132 Uiso 1 1 calc R . .
C22 C -0.0223(3) 0.5927(2) 0.4369(3) 0.1862(10) Uani 1 1 d DU . .
H22A H -0.0678 0.6034 0.4293 0.223 Uiso 1 1 calc R A 1
H22B H -0.0191 0.5712 0.4892 0.223 Uiso 0.3881(14) 1 calc PR B 1
C23 C 0.0121(2) 0.6542(2) 0.4448(4) 0.2397(11) Uani 1 1 d DU B 1
H23C H -0.0136 0.6859 0.4743 0.288 Uiso 1 1 calc R B 1
H23D H 0.0236 0.6718 0.3921 0.288 Uiso 1 1 calc R B 1
S24 S 0.08033(11) 0.63168(13) 0.49889(14) 0.0813(10) Uani 0.3881(14) 1 d PD B 1
C25 C 0.0550(7) 0.6305(8) 0.5998(4) 0.2147(12) Uani 0.3881(14) 1 d PDU B 1
H25D H 0.0905 0.6171 0.6338 0.322 Uiso 0.3881(14) 1 calc PR B 1
H25E H 0.0195 0.6005 0.6057 0.322 Uiso 0.3881(14) 1 calc PR B 1
H25F H 0.0410 0.6733 0.6154 0.322 Uiso 0.3881(14) 1 calc PR B 1
N30 N 0.22259(12) 0.52398(15) 0.33297(18) 0.0860(12) Uani 1 1 d D B 2
H30 H 0.2111 0.5056 0.3777 0.103 Uiso 1 1 calc . C 2
C31 C 0.28930(16) 0.52338(19) 0.3133(3) 0.131(2) Uani 1 1 d D B 2
H31C H 0.3099 0.5639 0.3290 0.158 Uiso 1 1 calc R B 2
H31D H 0.2956 0.5168 0.2555 0.158 Uiso 1 1 calc R B 2
C32 C 0.3167(2) 0.4671(2) 0.3612(4) 0.1862(10) Uani 1 1 d DU B 2
H32C H 0.3137 0.4771 0.4186 0.223 Uiso 1 1 calc R B 2
H32D H 0.2903 0.4288 0.3511 0.223 Uiso 0.3881(14) 1 calc PR B 2
C33 C 0.38474(13) 0.45228(15) 0.3410(2) 0.2397(11) Uani 1 1 d DU B 2
H33C H 0.3898 0.4485 0.2826 0.288 Uiso 1 1 calc R B 2
H33D H 0.3976 0.4114 0.3657 0.288 Uiso 1 1 calc R B 2
S34 S 0.43339(13) 0.51616(15) 0.3782(2) 0.1186(13) Uani 0.3881(14) 1 d PRD B 2
C35 C 0.39698(13) 0.57300(15) 0.4441(2) 0.2147(12) Uani 0.3881(14) 1 d PRDU B 2
H35D H 0.4286 0.6050 0.4598 0.322 Uiso 0.3881(14) 1 calc PR B 2
H35E H 0.3811 0.5510 0.4916 0.322 Uiso 0.3881(14) 1 calc PR B 2
H35F H 0.3614 0.5940 0.4169 0.322 Uiso 0.3881(14) 1 calc PR B 2
C352 C 0.0598(4) 0.6548(3) 0.5665(5) 0.191(3) Uiso 0.893(7) 1 d P D 3
C252 C 0.4127(4) 0.5222(4) 0.4763(6) 0.238(4) Uiso 0.893(7) 1 d P D 3

loop_
_atom_site_aniso_label
_atom_site_aniso_U_11
_atom_site_aniso_U_22
_atom_site_aniso_U_33
_atom_site_aniso_U_23
_atom_site_aniso_U_13
_atom_site_aniso_U_12
C1 0.060(2) 0.060(2) 0.039(4) 0.000 0.000 0.000
C2 0.0478(17) 0.0600(19) 0.0367(16) -0.0036(16) -0.0146(15) 0.0010(16)
C3 0.0514(18) 0.088(2) 0.0306(17) 0.0183(17) -0.0042(15) -0.0231(18)
C4 0.071(2) 0.067(2) 0.0264(17) 0.0041(17) -0.0067(16) -0.0235(17)
C5 0.0526(19) 0.069(2) 0.0418(19) 0.0052(17) 0.0031(17) -0.0004(18)
C6 0.053(2) 0.092(2) 0.056(2) 0.020(2) 0.0010(18) -0.0075(19)
C7 0.076(2) 0.075(2) 0.0361(18) 0.0159(17) 0.0037(18) 0.0078(19)
N8 0.0465(15) 0.101(2) 0.0329(14) 0.0248(14) -0.0008(13) 0.0011(15)
C9 0.077(2) 0.0477(18) 0.0378(18) -0.0037(17) -0.0020(17) -0.0040(18)
N10 0.0557(15) 0.0633(16) 0.0468(16) 0.0067(14) 0.0012(14) 0.0017(14)
C11 0.066(2) 0.0540(19) 0.048(2) 0.0034(17) 0.0059(18) 0.0034(17)
N12 0.0682(16) 0.0561(15) 0.0478(15) 0.0106(14) -0.0025(15) 0.0005(14)
C13 0.068(2) 0.064(2) 0.050(2) 0.0053(18) -0.0123(18) 0.0017(18)
N14 0.0593(16) 0.0849(18) 0.0390(15) 0.0187(14) 0.0021(13) -0.0043(16)
N20 0.0829(19) 0.103(2) 0.0490(17) 0.0293(16) 0.0214(16) 0.0077(18)
C21 0.125(3) 0.133(4) 0.071(3) 0.010(3) 0.024(3) 0.024(3)
C22 0.1843(17) 0.1871(17) 0.1873(18) 0.0010(14) 0.0120(14) 0.0046(14)
C23 0.2378(18) 0.2408(18) 0.2404(19) -0.0021(15) 0.0010(15) 0.0008(15)
S24 0.0748(16) 0.116(2) 0.0532(15) 0.0041(15) 0.0151(14) 0.0017(15)
C25 0.2152(19) 0.2140(19) 0.2150(19) 0.0003(16) -0.0012(16) -0.0008(16)
N30 0.0665(18) 0.123(2) 0.069(2) 0.0269(19) -0.0150(17) 0.0015(18)
C31 0.104(3) 0.175(4) 0.116(3) 0.075(3) -0.019(3) 0.004(3)
C32 0.1843(17) 0.1871(17) 0.1873(18) 0.0010(14) 0.0120(14) 0.0046(14)
C33 0.2378(18) 0.2408(18) 0.2404(19) -0.0021(15) 0.0010(15) 0.0008(15)
S34 0.101(2) 0.115(2) 0.140(3) 0.029(2) -0.001(2) -0.016(2)
C35 0.2152(19) 0.2140(19) 0.2150(19) 0.0003(16) -0.0012(16) -0.0008(16)

loop_
_atom_type_symbol
_atom_type_description
_atom_type_scat_dispersion_real
_atom_type_scat_dispersion_imag
_atom_type_scat_source
C C 0.0033 0.0016 'International Tables Vol C Tables 4.2.6.8 and 6.1.1.4'
H H 0.0000 0.0000 'International Tables Vol C Tables 4.2.6.8 and 6.1.1.4'
N N 0.0061 0.0033 'International Tables Vol C Tables 4.2.6.8 and 6.1.1.4'
S S 0.1246 0.1234 'International Tables Vol C Tables 4.2.6.8 and 6.1.1.4'

loop_
_geom_angle_atom_site_label_1
_geom_angle_atom_site_label_2
_geom_angle_atom_site_label_3
_geom_angle
_geom_angle_site_symmetry_1
_geom_angle_site_symmetry_3
_geom_angle_publ_flag
C2 C1 C2 113.85(11) 11_565 . y
C2 C1 C2 113.85(11) 11_565 6_464 y
C2 C1 C2 101.0(2) . 6_464 y
C2 C1 C2 101.0(2) 11_565 16_665 y
C2 C1 C2 113.85(11) . 16_665 y
C2 C1 C2 113.85(11) 6_464 16_665 y
C3 C2 C7 116.5(3) . . y
C3 C2 C1 120.6(2) . . y
C7 C2 C1 122.6(2) . . y
C4 C3 C2 123.7(3) . . y
C3 C4 C5 119.8(3) . . y
C6 C5 C4 118.2(3) . . y
C6 C5 N8 118.1(3) . . y
C4 C5 N8 123.6(3) . . y
C5 C6 C7 119.8(3) . . y
C2 C7 C6 121.9(3) . . y
C9 N8 C5 130.1(2) . . y
N10 C9 N8 120.0(3) . . y
N10 C9 N14 126.9(3) . . y
N8 C9 N14 113.0(3) . . y
C9 N10 C11 112.8(2) . . y
N20 C11 N12 117.7(3) . . y
N20 C11 N10 115.1(3) . . y
N12 C11 N10 127.2(3) . . y
C11 N12 C13 113.2(3) . . y
N14 C13 N30 118.2(3) . . y
N14 C13 N12 127.3(3) . . y
N30 C13 N12 114.3(3) . . y
C13 N14 C9 112.3(3) . . y
C11 N20 C21 125.8(3) . . y
N20 C21 C22 114.6(3) . . y
C23 C22 C21 123.7(5) . . y
C22 C23 S24 102.0(4) . . y
C23 S24 C25 104.7(5) . . y
C13 N30 C31 125.4(3) . . y
N30 C31 C32 104.4(3) . . y
C33 C32 C31 113.3(4) . . y
C32 C33 S34 107.9(2) . . y
C33 S34 C35 117.9 . . y

loop_
_geom_bond_atom_site_label_1
_geom_bond_atom_site_label_2
_geom_bond_distance
_geom_bond_site_symmetry_2
_geom_bond_publ_flag
C1 C2 1.538(3) 11_565 y
C1 C2 1.538(3) . y
C1 C2 1.538(3) 6_464 y
C1 C2 1.538(3) 16_665 y
C2 C3 1.363(4) . y
C2 C7 1.371(4) . y
C3 C4 1.358(4) . y
C4 C5 1.396(4) . y
C5 C6 1.374(4) . y
C5 N8 1.405(4) . y
C6 C7 1.400(4) . y
N8 C9 1.360(4) . y
C9 N10 1.332(4) . y
C9 N14 1.369(4) . y
N10 C11 1.348(4) . y
C11 N20 1.324(4) . y
C11 N12 1.323(4) . y
N12 C13 1.350(4) . y
C13 N14 1.325(4) . y
C13 N30 1.334(4) . y
N20 C21 1.421(4) . y
C21 C22 1.487(6) . y
C22 C23 1.484(7) . y
C23 S24 1.761(6) . y
S24 C25 1.778(7) . y
N30 C31 1.439(4) . y
C31 C32 1.541(6) . y
C32 C33 1.502(5) . y
C33 S34 1.7980 . y
S34 C35 1.7990 . y

loop_
_geom_hbond_atom_site_label_D
_geom_hbond_atom_site_label_H
_geom_hbond_atom_site_label_A
_geom_hbond_distance_DH
_geom_hbond_distance_HA
_geom_hbond_distance_DA
_geom_hbond_angle_DHA
_geom_hbond_site_symmetry_A
N8 H8 N12 0.88 2.08 2.956(3) 174.2 4_454
N20 H20 S24 0.88 2.81 3.585(4) 147.8 11_566
N30 H30 N14 0.88 2.18 3.045(4) 166.5 3

loop_
_geom_torsion_atom_site_label_1
_geom_torsion_atom_site_label_2
_geom_torsion_atom_site_label_3
_geom_torsion_atom_site_label_4
_geom_torsion
_geom_torsion_site_symmetry_1
_geom_torsion_publ_flag
C2 C1 C2 C3 -64.62(18) 11_565 y
C2 C1 C2 C3 57.8(2) 6_464 y
C2 C1 C2 C3 -179.7(3) 16_665 y
C2 C1 C2 C7 121.9(3) 11_565 y
C2 C1 C2 C7 -115.6(3) 6_464 y
C2 C1 C2 C7 6.8(3) 16_665 y
C7 C2 C3 C4 -0.1(5) . y
C1 C2 C3 C4 -174.0(2) . y
C2 C3 C4 C5 0.8(5) . y
C3 C4 C5 C6 -1.2(4) . y
C3 C4 C5 N8 177.4(3) . y
C4 C5 C6 C7 0.9(5) . y
N8 C5 C6 C7 -177.7(3) . y
C3 C2 C7 C6 -0.2(5) . y
C1 C2 C7 C6 173.6(3) . y
C5 C6 C7 C2 -0.3(5) . y
C6 C5 N8 C9 163.9(3) . y
C4 C5 N8 C9 -14.7(5) . y
C5 N8 C9 N10 -7.9(5) . y
C5 N8 C9 N14 174.8(3) . y
N8 C9 N10 C11 -179.4(3) . y
N14 C9 N10 C11 -2.6(4) . y
C9 N10 C11 N20 -179.2(3) . y
C9 N10 C11 N12 1.1(4) . y
N20 C11 N12 C13 -177.9(3) . y
N10 C11 N12 C13 1.8(4) . y
C11 N12 C13 N14 -3.8(5) . y
C11 N12 C13 N30 179.5(3) . y
N30 C13 N14 C9 179.1(3) . y
N12 C13 N14 C9 2.6(4) . y
N10 C9 N14 C13 0.9(4) . y
N8 C9 N14 C13 178.0(3) . y
N12 C11 N20 C21 4.0(5) . y
N10 C11 N20 C21 -175.8(3) . y
C11 N20 C21 C22 103.8(5) . y
N20 C21 C22 C23 -35.4(7) . y
C21 C22 C23 S24 -81.1(6) . y
C22 C23 S24 C25 -82.4(7) . y
N14 C13 N30 C31 2.3(5) . y
N12 C13 N30 C31 179.2(3) . y
C13 N30 C31 C32 -157.8(4) . y
N30 C31 C32 C33 172.3(4) . y
C31 C32 C33 S34 70.0(4) . y
C32 C33 S34 C35 11.2(3) . y
